data_2023042
loop_
_publ_author_name
'Alaboosh, Jamal M. H.'
'Hill, Steven P.'
'Kariuki, Benson M.'
'Redman, James E.'

_publ_section_title
;
 Crystal structures of sulfonamide protected bicyclic guanidines:
 (<i>S</i>)-8-{[(<i>tert</i>-butyl-dimethyl-sil-yl)-oxy]meth-yl}-1-[(2,2,4,6,7-penta-methyl-2,3-di-hydro-benzo-furan-5-yl)sulfon-yl]-1,3,4,6,7,8-hexa-hydro-2<i>H</i>-pyrimido[1,2-<i>a</i>]pyrimidin-1-ium
 tri-fluoro-methane-sulfonate and
 (<i>S</i>)-8-(iodo-meth-yl)-1-tosyl-1,3,4,6,7,8-hexa-hydro-2<i>H</i>-pyrimido[1,2-<i>a</i>]pyrimidin-1-ium
 iodide.
;
_journal_coeditor_code DJ2073
_journal_issue 'Pt 3'
_journal_name_full 'Acta crystallographica. Section E, Crystallographic communications'
_journal_page_first 305
_journal_page_last 309
_journal_paper_doi 10.1107/S2056989024001129
_journal_volume 80
_journal_year 2024
_chemical_absolute_configuration ad
_chemical_formula_iupac 'C15 H21 I N3 O2 S +, I -'
_chemical_formula_moiety '(C15 H21 I N3 O2 S +), I -'
_chemical_formula_sum 'C15 H21 I2 N3 O2 S'
_chemical_formula_weight 561.21
_chemical_name_common
'(<i>S</i>)-8-(Iodomethyl)-1-tosyl-1,3,4,6,7,8-hexahydro-2<i>H</i>-pyrimido[1,2-<i>a</i>]pyrimidin-1-ium iodide'
_chemical_name_systematic
'(<i>S</i>)-8-(Iodomethyl)-1-4-(methylbenzenesulfonyl)-1,3,4,6,7,8-hexahydro-2<i>H</i>-pyrimido[1,2-<i>a</i>]pyrimidin-1-ium iodide'
_space_group_crystal_system orthorhombic
_space_group_IT_number 19
_space_group_name_Hall 'P 2ac 2ab'
_space_group_name_H-M_alt 'P 21 21 21'
_atom_sites_solution_hydrogens geom
_audit_creation_method SHELXL-2018/1
_cell_angle_alpha 90
_cell_angle_beta 90
_cell_angle_gamma 90
_cell_formula_units_Z 4
_cell_length_a 6.6117(2)
_cell_length_b 10.1482(2)
_cell_length_c 28.1444(9)
_cell_measurement_reflns_used 3858
_cell_measurement_temperature 150(2)
_cell_measurement_theta_max 27.44
_cell_measurement_theta_min 2.96
_cell_volume 1888.40(9)
_computing_cell_refinement DENZO/SCALEPACK
_computing_data_collection 'COLLECT,Nonius BV, 1997-2001'
_computing_data_reduction DENZO/SCALEPACK
_computing_structure_refinement 'SHELXL-2018/1 (Sheldrick, 2018)'
_computing_structure_solution SHELXS
_diffrn_ambient_temperature 150(2)
_diffrn_measured_fraction_theta_full 0.979
_diffrn_measured_fraction_theta_max 0.982
_diffrn_measurement_device_type 'Nonius KappaCCD'
_diffrn_measurement_method 'CCD scans'
_diffrn_radiation_type MoK\a
_diffrn_radiation_wavelength 0.71073
_diffrn_reflns_av_R_equivalents 0.0299
_diffrn_reflns_av_unetI/netI 0.0395
_diffrn_reflns_limit_h_max 8
_diffrn_reflns_limit_h_min -8
_diffrn_reflns_limit_k_max 13
_diffrn_reflns_limit_k_min -13
_diffrn_reflns_limit_l_max 36
_diffrn_reflns_limit_l_min -36
_diffrn_reflns_number 4087
_diffrn_reflns_theta_full 25.242
_diffrn_reflns_theta_max 27.440
_diffrn_reflns_theta_min 2.133
_exptl_absorpt_coefficient_mu 3.453
_exptl_absorpt_correction_T_max 0.5451
_exptl_absorpt_correction_T_min 0.3388
_exptl_absorpt_correction_type empirical
_exptl_absorpt_process_details Denzo/Scalepack
_exptl_crystal_colour colourless
_exptl_crystal_density_diffrn 1.974
_exptl_crystal_description needle
_exptl_crystal_F_000 1080
_exptl_crystal_size_max 0.410
_exptl_crystal_size_mid 0.202
_exptl_crystal_size_min 0.201
_refine_diff_density_max 0.772
_refine_diff_density_min -0.787
_refine_ls_abs_structure_details
;
 Flack x determined using 1475 quotients [(I+)-(I-)]/[(I+)+(I-)]
 (Parsons, Flack and Wagner, Acta Cryst. B69 (2013) 249-259).
;
_refine_ls_abs_structure_Flack -0.002(19)
_refine_ls_extinction_coef 0.0068(4)
_refine_ls_extinction_expression Fc^*^=kFc[1+0.001xFc^2^\l^3^/sin(2\q)]^-1/4^
_refine_ls_extinction_method 'SHELXL-2018/1 (Sheldrick 2018)'
_refine_ls_goodness_of_fit_ref 1.042
_refine_ls_hydrogen_treatment constr
_refine_ls_matrix_type full
_refine_ls_number_parameters 207
_refine_ls_number_reflns 4087
_refine_ls_number_restraints 0
_refine_ls_restrained_S_all 1.042
_refine_ls_R_factor_all 0.0359
_refine_ls_R_factor_gt 0.0308
_refine_ls_shift/su_max 0.001
_refine_ls_shift/su_mean 0.000
_refine_ls_structure_factor_coef Fsqd
_refine_ls_weighting_details 'w=1/[\s^2^(Fo^2^)+(0.0251P)^2^+5.6778P] where P=(Fo^2^+2Fc^2^)/3'
_refine_ls_weighting_scheme calc
_refine_ls_wR_factor_gt 0.0693
_refine_ls_wR_factor_ref 0.0715
_reflns_number_gt 3858
_reflns_number_total 4087
_reflns_threshold_expression 'I > 2\s(I)'
_cod_data_source_file dj2073sup1.cif
_cod_data_source_block 2
_cod_depositor_comments 'Adding full bibliography for 2023041--2023042.cif.'
_cod_database_code 2023042
_cod_database_fobs_code 2023042
_shelx_space_group_comment
;
The symmetry employed for this shelxl refinement is uniquely defined
by the following loop, which should always be used as a source of
symmetry information in preference to the above space-group names.
They are only intended as comments.
;
_shelx_estimated_absorpt_t_min 0.332
_shelx_estimated_absorpt_t_max 0.544

loop_
_space_group_symop_operation_xyz
'x, y, z'
'-x+1/2, -y, z+1/2'
'x+1/2, -y+1/2, -z'
'-x, y+1/2, -z+1/2'

loop_
_atom_site_type_symbol
_atom_site_label
_atom_site_fract_x
_atom_site_fract_y
_atom_site_fract_z
_atom_site_U_iso_or_equiv
_atom_site_adp_type
_atom_site_calc_flag
_atom_site_occupancy
_atom_site_disorder_assembly
_atom_site_disorder_group
C C1 0.6440(9) 0.2979(6) 0.3545(2) 0.0176(12) Uani d 1 . .
C C2 0.8412(10) 0.4145(6) 0.2919(2) 0.0200(12) Uani d 1 . .
H H2 0.949093 0.357300 0.277960 0.024 Uiso calc 1 . .
C C3 0.6515(10) 0.4008(6) 0.2620(2) 0.0224(13) Uani d 1 . .
H H3A 0.557522 0.474061 0.269212 0.027 Uiso calc 1 . .
H H3B 0.687244 0.405578 0.227891 0.027 Uiso calc 1 . .
C C4 0.5492(11) 0.2707(7) 0.2723(2) 0.0263(15) Uani d 1 . .
H H4A 0.421253 0.264838 0.254181 0.032 Uiso calc 1 . .
H H4B 0.637911 0.197383 0.262082 0.032 Uiso calc 1 . .
C C5 0.3238(11) 0.1838(6) 0.3364(2) 0.0272(13) Uani d 1 . .
H H5A 0.340605 0.090934 0.326324 0.033 Uiso calc 1 . .
H H5B 0.206408 0.220687 0.319050 0.033 Uiso calc 1 . .
C C6 0.2819(9) 0.1881(7) 0.3890(2) 0.0245(14) Uani d 1 . .
H H6A 0.178509 0.121590 0.397449 0.029 Uiso calc 1 . .
H H6B 0.230543 0.276178 0.398078 0.029 Uiso calc 1 . .
C C7 0.4773(10) 0.1594(6) 0.4148(2) 0.0231(14) Uani d 1 . .
H H7A 0.453776 0.158156 0.449487 0.028 Uiso calc 1 . .
H H7B 0.530122 0.072116 0.405091 0.028 Uiso calc 1 . .
C C8 0.9149(9) 0.5559(7) 0.2918(2) 0.0227(13) Uani d 1 . .
H H8A 0.806441 0.613563 0.304233 0.027 Uiso calc 1 . .
H H8B 0.942861 0.582957 0.258602 0.027 Uiso calc 1 . .
C C9 0.5690(9) 0.5036(6) 0.4450(2) 0.0187(13) Uani d 1 . .
C C10 0.3777(9) 0.4989(6) 0.4664(2) 0.0195(13) Uani d 1 . .
H H10 0.329194 0.420139 0.480654 0.023 Uiso calc 1 . .
C C11 0.2610(10) 0.6127(7) 0.4662(2) 0.0241(14) Uani d 1 . .
H H11 0.132677 0.611967 0.481372 0.029 Uiso calc 1 . .
C C12 0.3273(11) 0.7277(6) 0.4442(2) 0.0219(12) Uani d 1 . .
C C13 0.5197(10) 0.7297(7) 0.4230(3) 0.0259(15) Uani d 1 . .
H H13 0.567125 0.807997 0.408247 0.031 Uiso calc 1 . .
C C14 0.6406(10) 0.6182(6) 0.4236(2) 0.0223(14) Uani d 1 . .
H H14 0.771147 0.619926 0.409492 0.027 Uiso calc 1 . .
C C15 0.1948(13) 0.8482(7) 0.4420(3) 0.0351(17) Uani d 1 . .
H H15A 0.068847 0.831523 0.459393 0.053 Uiso calc 1 . .
H H15B 0.163584 0.868658 0.408810 0.053 Uiso calc 1 . .
H H15C 0.265650 0.922976 0.456504 0.053 Uiso calc 1 . .
I I1 1.18349(7) 0.58374(4) 0.33364(2) 0.02686(13) Uani d 1 . .
I I2 0.17276(7) 0.45181(4) 0.17516(2) 0.02671(13) Uani d 1 . .
N N1 0.801213 0.370167 0.340930 0.0209(10) Uani d 1 . .
H H1 0.888533 0.393510 0.362975 0.025 Uiso calc 1 . .
N N2 0.5063(7) 0.2585(5) 0.3237(2) 0.0218(11) Uani d 1 . .
N N3 0.6254(8) 0.2639(5) 0.40248(18) 0.0176(11) Uani d 1 . .
O O1 0.9203(6) 0.3955(5) 0.43363(16) 0.0234(10) Uani d 1 . .
O O2 0.6798(7) 0.2891(4) 0.48886(14) 0.0233(9) Uani d 1 . .
S S1 0.7169(2) 0.36092(16) 0.44604(6) 0.0184(3) Uani d 1 . .

loop_
_atom_site_aniso_label
_atom_site_aniso_U_11
_atom_site_aniso_U_22
_atom_site_aniso_U_33
_atom_site_aniso_U_12
_atom_site_aniso_U_13
_atom_site_aniso_U_23
C1 0.021(3) 0.015(3) 0.017(3) 0.003(2) 0.000(2) -0.002(2)
C2 0.023(3) 0.020(3) 0.017(3) -0.001(3) 0.001(2) 0.002(2)
C3 0.030(3) 0.024(3) 0.014(3) 0.002(3) -0.003(3) 0.002(2)
C4 0.033(4) 0.033(4) 0.013(3) 0.000(3) -0.001(3) 0.000(3)
C5 0.024(3) 0.025(3) 0.032(4) -0.004(3) -0.002(3) -0.001(3)
C6 0.019(3) 0.025(3) 0.029(4) -0.004(3) 0.001(3) -0.002(3)
C7 0.023(3) 0.021(3) 0.025(3) -0.004(3) 0.002(3) 0.000(3)
C8 0.021(3) 0.028(4) 0.020(3) 0.002(3) -0.005(2) 0.002(3)
C9 0.017(3) 0.022(3) 0.018(3) -0.003(2) -0.002(2) -0.003(2)
C10 0.021(3) 0.018(3) 0.020(3) -0.003(2) 0.000(2) 0.003(2)
C11 0.023(3) 0.023(3) 0.026(3) 0.000(2) 0.001(2) -0.004(3)
C12 0.027(3) 0.019(3) 0.020(3) 0.002(3) -0.001(3) -0.001(2)
C13 0.031(4) 0.022(3) 0.025(4) -0.002(3) 0.003(3) 0.001(3)
C14 0.025(4) 0.022(3) 0.020(3) -0.008(3) 0.000(2) -0.001(2)
C15 0.045(4) 0.029(4) 0.032(4) 0.011(4) 0.001(4) -0.002(3)
I1 0.0253(2) 0.0316(2) 0.0236(2) -0.00409(18) 0.00070(18) 0.00262(17)
I2 0.0248(2) 0.0301(2) 0.0253(2) -0.00338(18) 0.00167(18) -0.00130(17)
N1 0.019(2) 0.025(3) 0.019(2) 0.001(2) -0.001(2) 0.001(2)
N2 0.020(3) 0.028(3) 0.017(3) -0.002(2) -0.003(2) 0.001(2)
N3 0.022(3) 0.018(3) 0.013(2) -0.002(2) 0.0020(19) 0.003(2)
O1 0.015(2) 0.036(3) 0.020(2) -0.0010(19) 0.0012(17) -0.002(2)
O2 0.029(2) 0.027(2) 0.0144(19) 0.002(2) -0.001(2) 0.0046(17)
S1 0.0193(8) 0.0210(7) 0.0149(7) 0.0010(6) -0.0015(5) 0.0006(6)

loop_
_atom_type_symbol
_atom_type_description
_atom_type_scat_dispersion_real
_atom_type_scat_dispersion_imag
_atom_type_scat_source
C C 0.0033 0.0016 'International Tables Vol C Tables 4.2.6.8 and 6.1.1.4'
H H 0.0000 0.0000 'International Tables Vol C Tables 4.2.6.8 and 6.1.1.4'
I I -0.4742 1.8119 'International Tables Vol C Tables 4.2.6.8 and 6.1.1.4'
N N 0.0061 0.0033 'International Tables Vol C Tables 4.2.6.8 and 6.1.1.4'
O O 0.0106 0.0060 'International Tables Vol C Tables 4.2.6.8 and 6.1.1.4'
S S 0.1246 0.1234 'International Tables Vol C Tables 4.2.6.8 and 6.1.1.4'

loop_
_geom_angle_atom_site_label_1
_geom_angle_atom_site_label_2
_geom_angle_atom_site_label_3
_geom_angle_site_symmetry_1
_geom_angle_site_symmetry_3
_geom_angle
_geom_angle_publ_flag
N2 C1 N1 . . 121.3(5) ?
N2 C1 N3 . . 119.9(6) ?
N1 C1 N3 . . 118.8(5) ?
N1 C2 C8 . . 110.4(5) ?
N1 C2 C3 . . 110.1(5) ?
C8 C2 C3 . . 110.5(5) ?
N1 C2 H2 . . 108.6 ?
C8 C2 H2 . . 108.6 ?
C3 C2 H2 . . 108.6 ?
C4 C3 C2 . . 110.1(5) ?
C4 C3 H3A . . 109.6 ?
C2 C3 H3A . . 109.6 ?
C4 C3 H3B . . 109.6 ?
C2 C3 H3B . . 109.6 ?
H3A C3 H3B . . 108.2 ?
N2 C4 C3 . . 110.3(5) ?
N2 C4 H4A . . 109.6 ?
C3 C4 H4A . . 109.6 ?
N2 C4 H4B . . 109.6 ?
C3 C4 H4B . . 109.6 ?
H4A C4 H4B . . 108.1 ?
N2 C5 C6 . . 112.0(5) ?
N2 C5 H5A . . 109.2 ?
C6 C5 H5A . . 109.2 ?
N2 C5 H5B . . 109.2 ?
C6 C5 H5B . . 109.2 ?
H5A C5 H5B . . 107.9 ?
C5 C6 C7 . . 108.0(5) ?
C5 C6 H6A . . 110.1 ?
C7 C6 H6A . . 110.1 ?
C5 C6 H6B . . 110.1 ?
C7 C6 H6B . . 110.1 ?
H6A C6 H6B . . 108.4 ?
N3 C7 C6 . . 108.3(5) ?
N3 C7 H7A . . 110.0 ?
C6 C7 H7A . . 110.0 ?
N3 C7 H7B . . 110.0 ?
C6 C7 H7B . . 110.0 ?
H7A C7 H7B . . 108.4 ?
C2 C8 I1 . . 112.8(4) ?
C2 C8 H8A . . 109.0 ?
I1 C8 H8A . . 109.0 ?
C2 C8 H8B . . 109.0 ?
I1 C8 H8B . . 109.0 ?
H8A C8 H8B . . 107.8 ?
C14 C9 C10 . . 121.4(6) ?
C14 C9 S1 . . 120.6(5) ?
C10 C9 S1 . . 118.0(5) ?
C11 C10 C9 . . 118.1(6) ?
C11 C10 H10 . . 120.9 ?
C9 C10 H10 . . 120.9 ?
C10 C11 C12 . . 121.6(6) ?
C10 C11 H11 . . 119.2 ?
C12 C11 H11 . . 119.2 ?
C11 C12 C13 . . 119.1(6) ?
C11 C12 C15 . . 121.1(7) ?
C13 C12 C15 . . 119.8(6) ?
C14 C13 C12 . . 120.4(6) ?
C14 C13 H13 . . 119.8 ?
C12 C13 H13 . . 119.8 ?
C13 C14 C9 . . 119.4(6) ?
C13 C14 H14 . . 120.3 ?
C9 C14 H14 . . 120.3 ?
C12 C15 H15A . . 109.5 ?
C12 C15 H15B . . 109.5 ?
H15A C15 H15B . . 109.5 ?
C12 C15 H15C . . 109.5 ?
H15A C15 H15C . . 109.5 ?
H15B C15 H15C . . 109.5 ?
C1 N1 C2 . . 125.2(4) ?
C1 N1 H1 . . 117.4 ?
C2 N1 H1 . . 117.4 ?
C1 N2 C5 . . 124.4(6) ?
C1 N2 C4 . . 119.0(5) ?
C5 N2 C4 . . 116.0(5) ?
C1 N3 C7 . . 117.3(5) ?
C1 N3 S1 . . 121.8(4) ?
C7 N3 S1 . . 119.0(4) ?
O2 S1 O1 . . 119.4(3) ?
O2 S1 N3 . . 104.7(3) ?
O1 S1 N3 . . 107.6(3) ?
O2 S1 C9 . . 109.9(3) ?
O1 S1 C9 . . 108.6(3) ?
N3 S1 C9 . . 105.7(3) ?

loop_
_geom_bond_atom_site_label_1
_geom_bond_atom_site_label_2
_geom_bond_site_symmetry_2
_geom_bond_distance
_geom_bond_publ_flag
C1 N2 . 1.318(8) ?
C1 N1 . 1.328(6) ?
C1 N3 . 1.400(7) ?
C2 N1 . 1.475(6) ?
C2 C8 . 1.516(9) ?
C2 C3 . 1.517(9) ?
C2 H2 . 1.0000 ?
C3 C4 . 1.511(10) ?
C3 H3A . 0.9900 ?
C3 H3B . 0.9900 ?
C4 N2 . 1.479(8) ?
C4 H4A . 0.9900 ?
C4 H4B . 0.9900 ?
C5 N2 . 1.469(8) ?
C5 C6 . 1.507(9) ?
C5 H5A . 0.9900 ?
C5 H5B . 0.9900 ?
C6 C7 . 1.510(9) ?
C6 H6A . 0.9900 ?
C6 H6B . 0.9900 ?
C7 N3 . 1.484(8) ?
C7 H7A . 0.9900 ?
C7 H7B . 0.9900 ?
C8 I1 . 2.150(6) ?
C8 H8A . 0.9900 ?
C8 H8B . 0.9900 ?
C9 C14 . 1.394(9) ?
C9 C10 . 1.402(8) ?
C9 S1 . 1.747(6) ?
C10 C11 . 1.389(9) ?
C10 H10 . 0.9500 ?
C11 C12 . 1.391(9) ?
C11 H11 . 0.9500 ?
C12 C13 . 1.405(10) ?
C12 C15 . 1.506(9) ?
C13 C14 . 1.386(10) ?
C13 H13 . 0.9500 ?
C14 H14 . 0.9500 ?
C15 H15A . 0.9800 ?
C15 H15B . 0.9800 ?
C15 H15C . 0.9800 ?
N1 H1 . 0.8800 ?
N3 S1 . 1.685(5) ?
O1 S1 . 1.433(4) ?
O2 S1 . 1.429(4) ?

loop_
_geom_hbond_atom_site_label_D
_geom_hbond_atom_site_label_H
_geom_hbond_atom_site_label_A
_geom_hbond_site_symmetry_A
_geom_hbond_distance_DH
_geom_hbond_distance_HA
_geom_hbond_distance_DA
_geom_hbond_angle_DHA
_geom_hbond_publ_flag
N1 H1 I1 . 0.88 2.87 3.3359(4) 115.1 yes
N1 H1 O1 . 0.88 2.00 2.737(5) 140.6 yes
C7 H7A O2 . 0.99 2.29 2.807(8) 111.6 yes
C14 H14 O1 . 0.95 2.57 2.934(8) 102.8 yes
C6 H6B O1 1_455 0.99 2.58 3.425(8) 142.8 yes
C7 H7A O2 3_456 0.99 2.56 3.391(8) 140.9 yes
C10 H10 O2 3_456 0.95 2.49 3.441(7) 174.4 yes
